data_4114106
loop_
_publ_author_name
'Ung Chan Yoon'
'Ying Xue Jin'
'Sun Wha Oh'
'Chan Hyo Park'
'Jong Hoon Park'
'Charles F. Campana'
'Xiaolu Cai'
'Eileen N. Duesler'
'Patrick S. Mariano'

_publ_section_title
;
 A Synthetic Strategy for the Preparation of Cyclic Peptide Mimetics Based
 on SET-Promoted Photocyclization Processes
;
_journal_name_full 'Journal of the American Chemical Society'
_journal_page_first 10664
_journal_page_last 10671
_journal_paper_doi 10.1021/ja030297b
_journal_volume 125
_journal_year 2003
_chemical_formula_sum 'C28 H27 N3 O4'
_chemical_formula_weight 469.53
_chemical_name_systematic
;
 ?
;
_space_group_IT_number 19
_symmetry_cell_setting orthorhombic
_symmetry_space_group_name_Hall 'P 2ac 2ab'
_symmetry_space_group_name_H-M 'P 21 21 21'
_atom_sites_solution_hydrogens geom
_atom_sites_solution_primary direct
_atom_sites_solution_secondary difmap
_audit_creation_method SHELXL-97
_cell_angle_alpha 90.00
_cell_angle_beta 90.00
_cell_angle_gamma 90.00
_cell_formula_units_Z 4
_cell_length_a 10.8635(12)
_cell_length_b 13.9599(17)
_cell_length_c 15.9849(18)
_cell_measurement_reflns_used 40
_cell_measurement_temperature 294(2)
_cell_measurement_theta_max 15.17
_cell_measurement_theta_min 2.55
_cell_volume 2424.2(5)
_computing_cell_refinement 'Bruker XSCANS'
_computing_data_collection 'Bruker XSCANS'
_computing_data_reduction 'Bruker SHELXTL'
_computing_molecular_graphics 'Bruker SHELXTL'
_computing_publication_material 'Bruker SHELXTL'
_computing_structure_refinement 'SHELXL-97 (Sheldrick, 1997)'
_computing_structure_solution 'SHELXS-97 (Sheldrick, 1990)'
_diffrn_ambient_temperature 294(2)
_diffrn_measured_fraction_theta_full 1.000
_diffrn_measured_fraction_theta_max 1.000
_diffrn_measurement_device_type 'Bruker P4'
_diffrn_measurement_method '\w scans'
_diffrn_radiation_monochromator graphite
_diffrn_radiation_source 'fine-focus sealed tube'
_diffrn_radiation_type MoK\a
_diffrn_radiation_wavelength 0.71073
_diffrn_reflns_av_R_equivalents 0.0384
_diffrn_reflns_av_sigmaI/netI 0.0419
_diffrn_reflns_limit_h_max 12
_diffrn_reflns_limit_h_min -12
_diffrn_reflns_limit_k_max 16
_diffrn_reflns_limit_k_min -16
_diffrn_reflns_limit_l_max 19
_diffrn_reflns_limit_l_min -19
_diffrn_reflns_number 9350
_diffrn_reflns_theta_full 24.99
_diffrn_reflns_theta_max 24.99
_diffrn_reflns_theta_min 2.27
_diffrn_standards_interval_count 97
_diffrn_standards_number 3
_exptl_absorpt_coefficient_mu 0.087
_exptl_absorpt_correction_T_max 0.9866
_exptl_absorpt_correction_T_min 0.9706
_exptl_absorpt_correction_type integration
_exptl_crystal_colour colorless
_exptl_crystal_density_diffrn 1.286
_exptl_crystal_description prism
_exptl_crystal_F_000 992
_exptl_crystal_size_max 0.64
_exptl_crystal_size_mid 0.32
_exptl_crystal_size_min 0.21
_refine_diff_density_max 0.627
_refine_diff_density_min -0.668
_refine_diff_density_rms 0.322
_refine_ls_abs_structure_details 'Flack H D (1983), Acta Cryst. A39, 876-881'
_refine_ls_abs_structure_Flack 0.00
_refine_ls_extinction_coef 0.062(4)
_refine_ls_extinction_expression Fc^*^=kFc[1+0.001xFc^2^\l^3^/sin(2\q)]^-1/4^
_refine_ls_extinction_method SHELXL
_refine_ls_goodness_of_fit_ref 1.158
_refine_ls_hydrogen_treatment
;
 h atoms not seen in difference maps. all hydrogens on C
 in idealized positions [riding model]. there is a close
 contact O2---O4[-x,.5+y,1.5-z] of 1.9A. H2O is put
 between these with H-O optimized to 0.85A. all H's with
 isotropic U =1.25Uequiv of parent atom.
;
_refine_ls_matrix_type full
_refine_ls_number_parameters 317
_refine_ls_number_reflns 4254
_refine_ls_number_restraints 0
_refine_ls_restrained_S_all 1.158
_refine_ls_R_factor_all 0.0646
_refine_ls_R_factor_gt 0.0412
_refine_ls_shift/su_max 0.000
_refine_ls_shift/su_mean 0.000
_refine_ls_structure_factor_coef Fsqd
_refine_ls_weighting_details 'calc w=1/[\s^2^(Fo^2^)+(0.0712P)^2^+0.0000P] where P=(Fo^2^+2Fc^2^)/3'
_refine_ls_weighting_scheme calc
_refine_ls_wR_factor_gt 0.1003
_refine_ls_wR_factor_ref 0.1182
_reflns_number_gt 3696
_reflns_number_total 4254
_reflns_threshold_expression >2sigma(I)
_cod_data_source_file ja030297b_4.cif
_cod_data_source_block Compd-57/pm034
_cod_database_code 4114106

loop_
_symmetry_equiv_pos_as_xyz
'x, y, z'
'-x+1/2, -y, z+1/2'
'-x, y+1/2, -z+1/2'
'x+1/2, -y+1/2, -z'

loop_
_atom_site_label
_atom_site_type_symbol
_atom_site_fract_x
_atom_site_fract_y
_atom_site_fract_z
_atom_site_U_iso_or_equiv
_atom_site_adp_type
_atom_site_occupancy
_atom_site_symmetry_multiplicity
_atom_site_calc_flag
_atom_site_refinement_flags
O1 O -0.23948(18) -0.20613(12) 0.72869(12) 0.0652(5) Uani 1 1 d .
O2 O 0.11629(15) -0.06067(11) 0.67033(10) 0.0519(4) Uani 1 1 d .
H2O H 0.1054 -0.0125 0.7020 0.065 Uiso 1 1 d .
O3 O -0.19087(16) -0.25901(11) 0.45857(11) 0.0583(4) Uani 1 1 d .
O4 O -0.08112(18) -0.40431(12) 0.72695(10) 0.0611(5) Uani 1 1 d .
N1 N -0.05460(17) -0.16826(11) 0.66724(10) 0.0388(4) Uani 1 1 d .
N2 N -0.05507(15) -0.14099(11) 0.48663(10) 0.0377(4) Uani 1 1 d .
N3 N -0.06234(17) -0.36620(11) 0.59061(10) 0.0415(4) Uani 1 1 d .
C1 C -0.1727(2) -0.14950(15) 0.69335(12) 0.0425(5) Uani 1 1 d .
C2 C -0.1972(2) -0.04792(15) 0.67134(12) 0.0411(5) Uani 1 1 d .
C3 C -0.3016(2) 0.00654(18) 0.68452(14) 0.0533(6) Uani 1 1 d .
H3 H -0.3722 -0.0200 0.7080 0.067 Uiso 1 1 calc R
C4 C -0.2972(3) 0.10201(18) 0.66147(15) 0.0590(6) Uani 1 1 d .
H4 H -0.3656 0.1408 0.6701 0.074 Uiso 1 1 calc R
C5 C -0.1921(3) 0.14050(17) 0.62561(16) 0.0594(6) Uani 1 1 d .
H5 H -0.1913 0.2048 0.6103 0.074 Uiso 1 1 calc R
C6 C -0.0887(2) 0.08526(15) 0.61224(14) 0.0496(5) Uani 1 1 d .
H6 H -0.0184 0.1113 0.5881 0.062 Uiso 1 1 calc R
C7 C -0.0928(2) -0.00987(14) 0.63577(12) 0.0394(5) Uani 1 1 d .
C8 C 0.00714(19) -0.08470(14) 0.62931(13) 0.0395(5) Uani 1 1 d .
C9 C 0.04479(18) -0.10358(14) 0.53797(12) 0.0380(4) Uani 1 1 d .
H9A H 0.0741 -0.0442 0.5135 0.048 Uiso 1 1 calc R
H9B H 0.1124 -0.1489 0.5373 0.048 Uiso 1 1 calc R
C10 C -0.0937(2) -0.23290(14) 0.48994(12) 0.0403(5) Uani 1 1 d .
C11 C -0.0043(2) -0.30661(13) 0.52590(12) 0.0405(5) Uani 1 1 d .
H11 H 0.0641 -0.2718 0.5519 0.051 Uiso 1 1 calc R
C12 C -0.0486(2) -0.34756(15) 0.67297(12) 0.0449(5) Uani 1 1 d .
C13 C 0.0096(2) -0.25229(15) 0.69900(13) 0.0460(5) Uani 1 1 d .
H13A H 0.0116 -0.2490 0.7596 0.057 Uiso 1 1 calc R
H13B H 0.0940 -0.2507 0.6792 0.057 Uiso 1 1 calc R
C14 C -0.1216(2) -0.07242(15) 0.43364(13) 0.0439(5) Uani 1 1 d .
H14A H -0.1607 -0.0245 0.4687 0.055 Uiso 1 1 calc R
H14B H -0.1857 -0.1058 0.4030 0.055 Uiso 1 1 calc R
C15 C -0.0367(2) -0.02387(15) 0.37287(12) 0.0422(5) Uani 1 1 d .
C16 C -0.0366(3) 0.07467(18) 0.36527(15) 0.0611(7) Uani 1 1 d .
H16 H -0.0884 0.1111 0.3989 0.076 Uiso 1 1 calc R
C17 C 0.0390(3) 0.1197(2) 0.30861(19) 0.0792(9) Uani 1 1 d .
H17 H 0.0376 0.1861 0.3041 0.099 Uiso 1 1 calc R
C18 C 0.1163(3) 0.0676(3) 0.25882(18) 0.0793(10) Uani 1 1 d .
H18 H 0.1669 0.0983 0.2203 0.099 Uiso 1 1 calc R
C19 C 0.1187(2) -0.0298(3) 0.26607(16) 0.0723(9) Uani 1 1 d .
H19 H 0.1718 -0.0654 0.2326 0.090 Uiso 1 1 calc R
C20 C 0.0430(2) -0.0760(2) 0.32260(13) 0.0561(6) Uani 1 1 d .
H20 H 0.0454 -0.1424 0.3270 0.070 Uiso 1 1 calc R
C21 C 0.0475(2) -0.36478(17) 0.45361(14) 0.0553(6) Uani 1 1 d .
H21A H 0.1051 -0.4110 0.4747 0.069 Uiso 1 1 calc R
H21B H 0.0884 -0.3228 0.4150 0.069 Uiso 1 1 calc R
H21C H -0.0184 -0.3973 0.4255 0.069 Uiso 1 1 calc R
C22 C -0.1402(2) -0.44721(15) 0.56604(15) 0.0500(5) Uani 1 1 d .
H22A H -0.1861 -0.4291 0.5165 0.062 Uiso 1 1 calc R
H22B H -0.1993 -0.4587 0.6104 0.062 Uiso 1 1 calc R
C23 C -0.0739(2) -0.53954(15) 0.54814(15) 0.0534(6) Uani 1 1 d .
C24 C -0.1176(3) -0.59697(18) 0.48317(19) 0.0747(8) Uani 1 1 d .
H24 H -0.1863 -0.5773 0.4531 0.093 Uiso 1 1 calc R
C25 C -0.0616(4) -0.6813(2) 0.4628(3) 0.0923(11) Uani 1 1 d .
H25 H -0.0916 -0.7184 0.4189 0.115 Uiso 1 1 calc R
C26 C 0.0380(5) -0.71070(19) 0.5069(2) 0.0929(12) Uani 1 1 d .
H26 H 0.0763 -0.7681 0.4930 0.116 Uiso 1 1 calc R
C27 C 0.0836(4) -0.6564(2) 0.5726(2) 0.0853(10) Uani 1 1 d .
H27 H 0.1518 -0.6770 0.6028 0.107 Uiso 1 1 calc R
C28 C 0.0255(3) -0.57045(19) 0.59262(18) 0.0689(8) Uani 1 1 d .
H28 H 0.0550 -0.5337 0.6368 0.086 Uiso 1 1 calc R

loop_
_atom_site_aniso_label
_atom_site_aniso_U_11
_atom_site_aniso_U_22
_atom_site_aniso_U_33
_atom_site_aniso_U_23
_atom_site_aniso_U_13
_atom_site_aniso_U_12
O1 0.0614(11) 0.0589(10) 0.0755(11) 0.0147(9) 0.0203(9) -0.0008(9)
O2 0.0409(9) 0.0521(9) 0.0628(9) -0.0206(7) -0.0124(7) 0.0024(7)
O3 0.0502(10) 0.0498(9) 0.0748(10) 0.0062(8) -0.0183(9) -0.0112(8)
O4 0.0792(12) 0.0499(9) 0.0542(9) 0.0153(8) 0.0010(9) 0.0006(9)
N1 0.0431(10) 0.0364(8) 0.0369(8) -0.0001(6) -0.0005(8) 0.0046(8)
N2 0.0369(9) 0.0371(8) 0.0392(8) 0.0018(7) -0.0014(7) -0.0016(8)
N3 0.0453(10) 0.0350(8) 0.0443(9) -0.0003(7) 0.0013(8) -0.0004(8)
C1 0.0478(12) 0.0433(11) 0.0363(10) -0.0018(9) 0.0023(9) 0.0005(10)
C2 0.0434(11) 0.0438(11) 0.0361(10) -0.0044(8) 0.0002(9) 0.0051(10)
C3 0.0463(13) 0.0628(14) 0.0508(12) -0.0055(11) 0.0058(11) 0.0109(12)
C4 0.0566(15) 0.0553(14) 0.0652(14) -0.0020(12) 0.0024(13) 0.0217(13)
C5 0.0705(17) 0.0424(12) 0.0653(14) -0.0003(12) -0.0035(13) 0.0140(13)
C6 0.0513(14) 0.0401(11) 0.0574(13) -0.0013(10) 0.0003(11) -0.0015(11)
C7 0.0411(12) 0.0378(10) 0.0393(9) -0.0057(8) -0.0026(9) 0.0022(9)
C8 0.0372(11) 0.0366(10) 0.0446(10) -0.0041(8) -0.0029(9) -0.0003(9)
C9 0.0332(10) 0.0354(9) 0.0454(10) -0.0010(8) 0.0018(9) -0.0014(9)
C10 0.0408(11) 0.0396(11) 0.0404(10) -0.0030(8) -0.0015(9) -0.0040(9)
C11 0.0413(11) 0.0364(10) 0.0437(11) -0.0023(8) 0.0008(9) -0.0031(9)
C12 0.0481(12) 0.0407(11) 0.0458(11) 0.0054(9) -0.0013(10) 0.0088(10)
C13 0.0543(13) 0.0442(11) 0.0395(9) -0.0006(9) -0.0091(10) 0.0073(10)
C14 0.0428(12) 0.0442(11) 0.0447(10) 0.0034(9) -0.0013(9) 0.0024(9)
C15 0.0402(12) 0.0496(11) 0.0368(9) 0.0038(9) -0.0061(9) -0.0025(10)
C16 0.0743(18) 0.0527(13) 0.0564(13) 0.0007(11) 0.0044(13) -0.0113(14)
C17 0.090(2) 0.0715(17) 0.0765(17) 0.0148(15) 0.0021(17) -0.0327(18)
C18 0.0528(16) 0.125(3) 0.0600(16) 0.0285(18) -0.0007(14) -0.0214(18)
C19 0.0440(14) 0.126(3) 0.0471(13) 0.0105(15) 0.0027(11) 0.0145(17)
C20 0.0514(14) 0.0728(15) 0.0443(11) 0.0051(11) -0.0029(11) 0.0157(13)
C21 0.0620(15) 0.0499(12) 0.0539(12) -0.0046(11) 0.0111(12) 0.0045(12)
C22 0.0507(13) 0.0418(11) 0.0575(12) -0.0008(10) -0.0002(11) -0.0064(11)
C23 0.0652(15) 0.0368(10) 0.0583(13) 0.0053(10) 0.0114(12) -0.0077(11)
C24 0.089(2) 0.0494(13) 0.0856(18) -0.0136(13) 0.0101(17) -0.0179(15)
C25 0.122(3) 0.0506(16) 0.105(2) -0.0185(16) 0.020(3) -0.0160(19)
C26 0.136(3) 0.0371(13) 0.105(2) 0.0023(16) 0.055(3) -0.0021(19)
C27 0.099(3) 0.0649(18) 0.092(2) 0.0253(17) 0.0264(19) 0.0222(18)
C28 0.085(2) 0.0528(14) 0.0688(15) 0.0065(12) 0.0101(15) 0.0125(14)

loop_
_atom_type_symbol
_atom_type_description
_atom_type_scat_dispersion_real
_atom_type_scat_dispersion_imag
_atom_type_scat_source
C C 0.0033 0.0016 'International Tables Vol C Tables 4.2.6.8 and 6.1.1.4'
H H 0.0000 0.0000 'International Tables Vol C Tables 4.2.6.8 and 6.1.1.4'
N N 0.0061 0.0033 'International Tables Vol C Tables 4.2.6.8 and 6.1.1.4'
O O 0.0106 0.0060 'International Tables Vol C Tables 4.2.6.8 and 6.1.1.4'

loop_
_geom_angle_atom_site_label_1
_geom_angle_atom_site_label_2
_geom_angle_atom_site_label_3
_geom_angle
C8 O2 H2O 110.63(16)
C1 N1 C13 119.67(18)
C1 N1 C8 113.48(16)
C13 N1 C8 124.20(18)
C10 N2 C9 123.36(16)
C10 N2 C14 119.23(17)
C9 N2 C14 117.25(15)
C12 N3 C22 118.29(18)
C12 N3 C11 121.97(18)
C22 N3 C11 119.72(16)
O1 C1 N1 125.1(2)
O1 C1 C2 128.7(2)
N1 C1 C2 106.12(18)
C7 C2 C3 121.8(2)
C7 C2 C1 108.58(18)
C3 C2 C1 129.5(2)
C2 C3 C4 117.4(2)
C2 C3 H3 121.3
C4 C3 H3 121.3
C3 C4 C5 120.8(2)
C3 C4 H4 119.6
C5 C4 H4 119.6
C6 C5 C4 121.2(2)
C6 C5 H5 119.4
C4 C5 H5 119.4
C5 C6 C7 118.0(2)
C5 C6 H6 121.0
C7 C6 H6 121.0
C2 C7 C6 120.7(2)
C2 C7 C8 110.74(17)
C6 C7 C8 128.6(2)
O2 C8 N1 112.53(17)
O2 C8 C7 114.36(16)
N1 C8 C7 101.05(17)
O2 C8 C9 105.13(17)
N1 C8 C9 112.04(16)
C7 C8 C9 111.98(16)
N2 C9 C8 113.44(16)
N2 C9 H9A 108.9
C8 C9 H9A 108.9
N2 C9 H9B 108.9
C8 C9 H9B 108.9
H9A C9 H9B 107.7
O3 C10 N2 122.34(19)
O3 C10 C11 120.15(18)
N2 C10 C11 117.15(18)
N3 C11 C21 113.04(16)
N3 C11 C10 111.89(17)
C21 C11 C10 108.00(17)
N3 C11 H11 107.9
C21 C11 H11 107.9
C10 C11 H11 107.9
O4 C12 N3 122.1(2)
O4 C12 C13 119.35(18)
N3 C12 C13 118.58(18)
N1 C13 C12 114.03(17)
N1 C13 H13A 108.7
C12 C13 H13A 108.7
N1 C13 H13B 108.7
C12 C13 H13B 108.7
H13A C13 H13B 107.6
N2 C14 C15 111.40(18)
N2 C14 H14A 109.3
C15 C14 H14A 109.3
N2 C14 H14B 109.3
C15 C14 H14B 109.3
H14A C14 H14B 108.0
C16 C15 C20 118.1(2)
C16 C15 C14 120.5(2)
C20 C15 C14 121.4(2)
C17 C16 C15 120.9(3)
C17 C16 H16 119.5
C15 C16 H16 119.5
C18 C17 C16 120.5(3)
C18 C17 H17 119.7
C16 C17 H17 119.7
C19 C18 C17 119.5(3)
C19 C18 H18 120.3
C17 C18 H18 120.3
C18 C19 C20 120.6(3)
C18 C19 H19 119.7
C20 C19 H19 119.7
C19 C20 C15 120.3(3)
C19 C20 H20 119.8
C15 C20 H20 119.8
C11 C21 H21A 109.5
C11 C21 H21B 109.5
H21A C21 H21B 109.5
C11 C21 H21C 109.5
H21A C21 H21C 109.5
H21B C21 H21C 109.5
N3 C22 C23 115.9(2)
N3 C22 H22A 108.3
C23 C22 H22A 108.3
N3 C22 H22B 108.3
C23 C22 H22B 108.3
H22A C22 H22B 107.4
C28 C23 C24 118.4(2)
C28 C23 C22 123.5(2)
C24 C23 C22 118.1(2)
C25 C24 C23 121.5(3)
C25 C24 H24 119.2
C23 C24 H24 119.2
C26 C25 C24 119.5(3)
C26 C25 H25 120.3
C24 C25 H25 120.3
C25 C26 C27 120.9(3)
C25 C26 H26 119.5
C27 C26 H26 119.5
C26 C27 C28 118.9(4)
C26 C27 H27 120.5
C28 C27 H27 120.5
C23 C28 C27 120.8(3)
C23 C28 H28 119.6
C27 C28 H28 119.6

loop_
_geom_bond_atom_site_label_1
_geom_bond_atom_site_label_2
_geom_bond_distance
O1 C1 1.213(3)
O2 C8 1.396(3)
O2 H2O 0.8502(14)
O3 C10 1.224(3)
O4 C12 1.224(3)
N1 C1 1.374(3)
N1 C13 1.456(3)
N1 C8 1.476(3)
N2 C10 1.351(3)
N2 C9 1.457(2)
N2 C14 1.469(3)
N3 C12 1.350(3)
N3 C22 1.466(3)
N3 C11 1.470(3)
C1 C2 1.485(3)
C2 C7 1.375(3)
C2 C3 1.382(3)
C3 C4 1.384(4)
C3 H3 0.9300
C4 C5 1.386(4)
C4 H4 0.9300
C5 C6 1.379(3)
C5 H5 0.9300
C6 C7 1.381(3)
C6 H6 0.9300
C7 C8 1.510(3)
C8 C9 1.539(3)
C9 H9A 0.9700
C9 H9B 0.9700
C10 C11 1.528(3)
C11 C21 1.520(3)
C11 H11 0.9800
C12 C13 1.530(3)
C13 H13A 0.9700
C13 H13B 0.9700
C14 C15 1.501(3)
C14 H14A 0.9700
C14 H14B 0.9700
C15 C16 1.381(3)
C15 C20 1.387(3)
C16 C17 1.375(4)
C16 H16 0.9300
C17 C18 1.366(5)
C17 H17 0.9300
C18 C19 1.365(5)
C18 H18 0.9300
C19 C20 1.382(4)
C19 H19 0.9300
C20 H20 0.9300
C21 H21A 0.9600
C21 H21B 0.9600
C21 H21C 0.9600
C22 C23 1.504(3)
C22 H22A 0.9700
C22 H22B 0.9700
C23 C28 1.363(4)
C23 C24 1.395(4)
C24 C25 1.365(5)
C24 H24 0.9300
C25 C26 1.356(6)
C25 H25 0.9300
C26 C27 1.386(5)
C26 H26 0.9300
C27 C28 1.392(4)
C27 H27 0.9300
C28 H28 0.9300

loop_
_geom_hbond_atom_site_label_D
_geom_hbond_atom_site_label_H
_geom_hbond_atom_site_label_A
_geom_hbond_distance_DH
_geom_hbond_distance_HA
_geom_hbond_distance_DA
_geom_hbond_angle_DHA
_geom_hbond_site_symmetry_A
O2 H2O O4 0.8502(14) 1.9078(15) 2.758(2) 179.99(17) 3_556

loop_
_geom_torsion_atom_site_label_1
_geom_torsion_atom_site_label_2
_geom_torsion_atom_site_label_3
_geom_torsion_atom_site_label_4
_geom_torsion
C13 N1 C1 O1 -15.1(3)
C8 N1 C1 O1 -177.4(2)
C13 N1 C1 C2 163.48(16)
C8 N1 C1 C2 1.2(2)
O1 C1 C2 C7 176.7(2)
N1 C1 C2 C7 -1.8(2)
O1 C1 C2 C3 -0.9(4)
N1 C1 C2 C3 -179.4(2)
C7 C2 C3 C4 -0.8(3)
C1 C2 C3 C4 176.6(2)
C2 C3 C4 C5 0.8(4)
C3 C4 C5 C6 -0.4(4)
C4 C5 C6 C7 -0.1(4)
C3 C2 C7 C6 0.4(3)
C1 C2 C7 C6 -177.50(19)
C3 C2 C7 C8 179.60(19)
C1 C2 C7 C8 1.7(2)
C5 C6 C7 C2 0.1(3)
C5 C6 C7 C8 -179.0(2)
C1 N1 C8 O2 122.23(18)
C13 N1 C8 O2 -39.1(2)
C1 N1 C8 C7 -0.2(2)
C13 N1 C8 C7 -161.55(17)
C1 N1 C8 C9 -119.55(18)
C13 N1 C8 C9 79.1(2)
C2 C7 C8 O2 -122.12(19)
C6 C7 C8 O2 57.0(3)
C2 C7 C8 N1 -1.0(2)
C6 C7 C8 N1 178.2(2)
C2 C7 C8 C9 118.42(19)
C6 C7 C8 C9 -62.4(3)
C10 N2 C9 C8 -76.7(2)
C14 N2 C9 C8 98.7(2)
O2 C8 C9 N2 173.14(15)
N1 C8 C9 N2 50.6(2)
C7 C8 C9 N2 -62.1(2)
C9 N2 C10 O3 166.2(2)
C14 N2 C10 O3 -9.1(3)
C9 N2 C10 C11 -20.7(3)
C14 N2 C10 C11 164.01(17)
C12 N3 C11 C21 139.8(2)
C22 N3 C11 C21 -41.7(3)
C12 N3 C11 C10 -98.0(2)
C22 N3 C11 C10 80.5(2)
O3 C10 C11 N3 -56.9(2)
N2 C10 C11 N3 129.79(18)
O3 C10 C11 C21 68.1(3)
N2 C10 C11 C21 -105.2(2)
C22 N3 C12 O4 12.4(3)
C11 N3 C12 O4 -169.0(2)
C22 N3 C12 C13 -167.55(19)
C11 N3 C12 C13 11.0(3)
C1 N1 C13 C12 64.7(2)
C8 N1 C13 C12 -135.0(2)
O4 C12 C13 N1 -122.6(2)
N3 C12 C13 N1 57.4(3)
C10 N2 C14 C15 -125.1(2)
C9 N2 C14 C15 59.3(2)
N2 C14 C15 C16 -129.9(2)
N2 C14 C15 C20 50.5(3)
C20 C15 C16 C17 0.9(4)
C14 C15 C16 C17 -178.7(3)
C15 C16 C17 C18 -0.3(5)
C16 C17 C18 C19 -0.5(5)
C17 C18 C19 C20 0.6(4)
C18 C19 C20 C15 0.0(4)
C16 C15 C20 C19 -0.8(3)
C14 C15 C20 C19 178.8(2)
C12 N3 C22 C23 -96.6(2)
C11 N3 C22 C23 84.8(2)
N3 C22 C23 C28 37.8(3)
N3 C22 C23 C24 -142.9(2)
C28 C23 C24 C25 -1.3(4)
C22 C23 C24 C25 179.4(3)
C23 C24 C25 C26 0.6(5)
C24 C25 C26 C27 0.2(5)
C25 C26 C27 C28 -0.2(5)
C24 C23 C28 C27 1.2(4)
C22 C23 C28 C27 -179.5(2)
C26 C27 C28 C23 -0.5(4)
